data_7230295
loop_
_publ_author_name
'Bulut, Aysun'
'Maares, Maria'
'Atak, Kaan'
'Zorlu, Yunus'
'\,Co\,sut, B\"unyemin'
'Zubieta, Jon'
'Beckmann, Jens'
'Haase, Hajo'
'Y\"ucesan, G\"undo\(g'

_publ_section_title
;
 Mimicking cellular phospholipid bilayer packing creates predictable
 crystalline molecular metal--organophosphonate macrocycles and cages
;
_journal_issue 15
_journal_name_full CrystEngComm
_journal_page_first 2152
_journal_paper_doi 10.1039/C8CE00072G
_journal_volume 20
_journal_year 2018
_chemical_formula_moiety 'C44 H72 N4 O18 P6 Zn2, 2(H2 O)'
_chemical_formula_sum 'C44 H76 N4 O20 P6 Zn2'
_chemical_formula_weight 1297.64
_space_group_crystal_system monoclinic
_space_group_IT_number 14
_space_group_name_Hall '-P 2yn'
_space_group_name_H-M_alt 'P 1 21/n 1'
_symmetry_space_group_name_Hall '-P 2yn'
_symmetry_space_group_name_H-M 'P 1 21/n 1'
_atom_sites_solution_hydrogens mixed
_audit_update_record
;
2017-07-22 deposited with the CCDC.
2018-03-13 downloaded from the CCDC.
;
_cell_angle_alpha 90
_cell_angle_beta 92.227(2)
_cell_angle_gamma 90
_cell_formula_units_Z 4
_cell_length_a 8.6054(8)
_cell_length_b 16.7131(15)
_cell_length_c 39.418(3)
_cell_measurement_reflns_used 9918
_cell_measurement_temperature 100(2)
_cell_measurement_theta_max 23.81
_cell_measurement_theta_min 2.40
_cell_volume 5664.9(8)
_computing_cell_refinement 'APEX2  (Bruker AXS)'
_computing_data_collection 'Bruker Instrument Service(Bruker AXS)'
_computing_data_reduction 'SAINT  (Bruker AXS)'
_computing_molecular_graphics 'MERCURY (Macrae et al., 2006)'
_computing_publication_material 'PLATON V1.16 (Spek, 2009), SHELXTL V6.14 (Bruker AXS)'
_computing_structure_refinement 'SHELXTL V6.14 (Bruker AXS)'
_computing_structure_solution 'SHELXTL V6.14 (Bruker AXS)'
_diffrn_ambient_temperature 100(2)
_diffrn_measured_fraction_theta_full 0.984
_diffrn_measured_fraction_theta_max 0.984
_diffrn_measurement_device_type 'Bruker Venture D8'
_diffrn_measurement_method '\f and \w scans'
_diffrn_radiation_monochromator graphite
_diffrn_radiation_type MoK\a
_diffrn_radiation_wavelength 0.71073
_diffrn_reflns_av_R_equivalents 0.1497
_diffrn_reflns_av_unetI/netI 0.0739
_diffrn_reflns_limit_h_max 10
_diffrn_reflns_limit_h_min -10
_diffrn_reflns_limit_k_max 19
_diffrn_reflns_limit_k_min -19
_diffrn_reflns_limit_l_max 46
_diffrn_reflns_limit_l_min -46
_diffrn_reflns_number 167545
_diffrn_reflns_theta_full 25.05
_diffrn_reflns_theta_max 25.05
_diffrn_reflns_theta_min 3.04
_diffrn_source 'fine-focus sealed tube'
_diffrn_source_type 'sealed tube'
_exptl_absorpt_coefficient_mu 1.092
_exptl_absorpt_correction_T_max 0.88
_exptl_absorpt_correction_T_min 0.80
_exptl_absorpt_correction_type multi-scan
_exptl_absorpt_process_details 'SADABS V2014/5 (Bruker AXS)'
_exptl_crystal_colour brown
_exptl_crystal_density_diffrn 1.521
_exptl_crystal_density_method 'not measured'
_exptl_crystal_description 'square prism'
_exptl_crystal_F_000 2712
_exptl_crystal_size_max 0.220
_exptl_crystal_size_mid 0.180
_exptl_crystal_size_min 0.120
_refine_diff_density_max 0.908
_refine_diff_density_min -0.800
_refine_ls_extinction_method none
_refine_ls_goodness_of_fit_ref 1.043
_refine_ls_hydrogen_treatment mixed
_refine_ls_matrix_type full
_refine_ls_number_parameters 715
_refine_ls_number_reflns 10064
_refine_ls_number_restraints 11
_refine_ls_restrained_S_all 1.043
_refine_ls_R_factor_all 0.1062
_refine_ls_R_factor_gt 0.0695
_refine_ls_shift/su_max 0.002
_refine_ls_shift/su_mean 0.000
_refine_ls_structure_factor_coef Fsqd
_refine_ls_weighting_details 'w=1/[\s^2^(Fo^2^)+(0.0736P)^2^+38.6779P] where P=(Fo^2^+2Fc^2^)/3'
_refine_ls_weighting_scheme calc
_refine_ls_wR_factor_gt 0.1614
_refine_ls_wR_factor_ref 0.1740
_reflns_number_gt 7417
_reflns_number_total 10064
_reflns_threshold_expression 'I > 2\s(I)'
_cod_data_source_file c8ce00072g2.cif
_cod_data_source_block I
_cod_depositor_comments 'Adding full bibliography for 7230295--7230296.cif.'
_cod_original_cell_volume 5664.9(9)
_cod_database_code 7230295

loop_
_space_group_symop_operation_xyz
'x, y, z'
'-x+1/2, y+1/2, -z+1/2'
'-x, -y, -z'
'x-1/2, -y-1/2, z-1/2'

loop_
_atom_site_type_symbol
_atom_site_label
_atom_site_fract_x
_atom_site_fract_y
_atom_site_fract_z
_atom_site_U_iso_or_equiv
_atom_site_adp_type
_atom_site_calc_flag
_atom_site_refinement_flags_adp
_atom_site_refinement_flags_posn
_atom_site_occupancy
C C1 0.8203(9) 0.0045(5) 1.22017(18) 0.0167(16) Uani d . . 1
H H1 0.8568 -0.0199 1.2008 0.02 Uiso calc U R 1
C C2 0.8649(9) -0.0264(5) 1.2514(2) 0.0212(19) Uani d . . 1
H H2 0.9305 -0.0706 1.2529 0.025 Uiso calc U R 1
C C3 0.8123(9) 0.0081(5) 1.28021(19) 0.0206(18) Uani d . . 1
H H3 0.8406 -0.012 1.3016 0.025 Uiso calc U R 1
C C4 0.7151(9) 0.0744(5) 1.27664(19) 0.0202(18) Uani d . . 1
H H4 0.6772 0.0993 1.2957 0.024 Uiso calc U R 1
C C5 0.6753(8) 0.1029(4) 1.24473(18) 0.0138(16) Uani d . . 1
C C6 0.5729(8) 0.1735(4) 1.23839(19) 0.0141(16) Uani d . . 1
C C7 0.5037(9) 0.2153(5) 1.26431(19) 0.0183(17) Uani d . . 1
H H7 0.5212 0.2 1.2868 0.022 Uiso calc U R 1
C C8 0.4086(9) 0.2798(5) 1.25634(19) 0.0175(17) Uani d . . 1
H H8 0.3615 0.3086 1.2733 0.021 Uiso calc U R 1
C C9 0.3853(9) 0.3003(5) 1.2230(2) 0.0198(18) Uani d . . 1
H H9 0.3205 0.343 1.2171 0.024 Uiso calc U R 1
C C10 0.4577(9) 0.2579(4) 1.1982(2) 0.0193(17) Uani d . . 1
H H10 0.4431 0.2733 1.1756 0.023 Uiso calc U R 1
C C11 0.4772(9) 0.2393(4) 0.80037(19) 0.0171(17) Uani d . . 1
H H11 0.4715 0.2256 0.8232 0.021 Uiso calc U R 1
C C12 0.3942(9) 0.1958(4) 0.7764(2) 0.0187(17) Uani d . . 1
H H12 0.3341 0.1526 0.7829 0.022 Uiso calc U R 1
C C13 0.4001(9) 0.2162(5) 0.7427(2) 0.0203(18) Uani d . . 1
H H13 0.3433 0.1876 0.7262 0.024 Uiso calc U R 1
C C14 0.4918(9) 0.2800(5) 0.73372(19) 0.0184(17) Uani d . . 1
H H14 0.4982 0.2947 0.7111 0.022 Uiso calc U R 1
C C15 0.5735(8) 0.3217(4) 0.75863(19) 0.0153(16) Uani d . . 1
C C16 0.6722(8) 0.3923(4) 0.75196(17) 0.0137(17) Uani d . . 1
C C17 0.6978(10) 0.4190(5) 0.7193(2) 0.0234(19) Uani d . . 1
H H17 0.6542 0.3923 0.7005 0.028 Uiso calc U R 1
C C18 0.7896(9) 0.4863(5) 0.7151(2) 0.0231(19) Uani d . . 1
H H18 0.8077 0.5058 0.6935 0.028 Uiso calc U R 1
C C19 0.8531(10) 0.5235(5) 0.7434(2) 0.0216(18) Uani d . . 1
H H19 0.9154 0.5686 0.7413 0.026 Uiso calc U R 1
C C20 0.8231(9) 0.4932(4) 0.7751(2) 0.0196(17) Uani d . . 1
H H20 0.8667 0.5187 0.7941 0.024 Uiso calc U R 1
C C21 0.7385(9) 0.2800(5) 1.10123(18) 0.0176(17) Uani d . . 1
H H21A 0.7582 0.2347 1.0866 0.021 Uiso calc U R 1
H H21B 0.6306 0.2772 1.1074 0.021 Uiso calc U R 1
C C22 0.7622(9) 0.3563(4) 1.08130(18) 0.0184(17) Uani d . . 1
H H22A 0.8729 0.3655 1.0795 0.022 Uiso calc U R 1
H H22B 0.7201 0.4008 1.0938 0.022 Uiso calc U R 1
C C23 0.6860(9) 0.3550(4) 1.04549(18) 0.0185(17) Uani d . . 1
H H23A 0.7195 0.3076 1.0337 0.022 Uiso calc U R 1
H H23B 0.5739 0.3523 1.0471 0.022 Uiso calc U R 1
C C24 0.7279(10) 0.4290(4) 1.02515(18) 0.0190(17) Uani d . . 1
H H24A 0.6814 0.4756 1.0354 0.023 Uiso calc U R 1
H H24B 0.8398 0.436 1.0266 0.023 Uiso calc U R 1
C C25 0.6747(9) 0.4253(4) 0.98786(17) 0.0165(17) Uani d . . 1
H H25A 0.7117 0.3759 0.9781 0.02 Uiso calc U R 1
H H25B 0.5619 0.4246 0.9862 0.02 Uiso calc U R 1
C C26 0.7332(10) 0.4955(5) 0.96740(19) 0.0227(18) Uani d . . 1
H H26A 0.8458 0.4974 0.9697 0.027 Uiso calc U R 1
H H26B 0.6931 0.5448 0.9767 0.027 Uiso calc U R 1
C C27 0.6852(9) 0.4907(5) 0.92969(18) 0.0192(17) Uani d . . 1
H H27A 0.7234 0.4409 0.9205 0.023 Uiso calc U R 1
H H27B 0.5726 0.4901 0.9273 0.023 Uiso calc U R 1
C C28 0.7477(10) 0.5605(4) 0.90930(19) 0.0213(18) Uani d . . 1
H H28A 0.8597 0.5635 0.913 0.026 Uiso calc U R 1
H H28B 0.7036 0.61 0.9175 0.026 Uiso calc U R 1
C C29 0.2943(9) 0.1754(5) 1.08048(18) 0.0191(17) Uani d . . 1
H H29A 0.2982 0.2331 1.0831 0.023 Uiso calc U R 1
H H29B 0.3765 0.1601 1.0656 0.023 Uiso calc U R 1
C C30 0.1368(9) 0.1524(5) 1.06336(19) 0.0205(18) Uani d . . 1
H H30A 0.1279 0.0946 1.063 0.025 Uiso calc U R 1
H H30B 0.0541 0.1732 1.0769 0.025 Uiso calc U R 1
C C31 0.1144(9) 0.1833(5) 1.02761(18) 0.0208(18) Uani d . . 1
H H31A 0.0204 0.16 1.0175 0.025 Uiso calc U R 1
H H31B 0.201 0.1657 1.0145 0.025 Uiso calc U R 1
C C32 0.1023(10) 0.2750(4) 1.02529(19) 0.0201(18) Uani d . . 1
H H32A 0.0131 0.2923 1.0377 0.024 Uiso calc U R 1
H H32B 0.1943 0.2983 1.0363 0.024 Uiso calc U R 1
C C33 0.0863(9) 0.3069(5) 0.98923(18) 0.0210(18) Uani d . . 1
H H33A -0.0025 0.2815 0.9778 0.025 Uiso calc U R 1
H H33B 0.0657 0.3639 0.9901 0.025 Uiso calc U R 1
C C34 0.2289(9) 0.2929(5) 0.96859(19) 0.0207(18) Uani d . . 1
H H34A 0.24 0.2359 0.9647 0.025 Uiso calc U R 1
H H34B 0.3202 0.3108 0.9817 0.025 Uiso calc U R 1
C C35 0.2233(9) 0.3357(5) 0.93453(18) 0.0175(17) Uani d . . 1
H H35A 0.2154 0.393 0.9382 0.021 Uiso calc U R 1
H H35B 0.1317 0.3187 0.9213 0.021 Uiso calc U R 1
C C36 0.3679(9) 0.3179(5) 0.91480(18) 0.0176(17) Uani d . . 1
H H36A 0.3722 0.2608 0.9107 0.021 Uiso calc U R 1
H H36B 0.4587 0.332 0.9289 0.021 Uiso calc U R 1
C C37 0.7245(9) -0.0608(4) 1.08713(18) 0.0179(17) Uani d . . 1
H H37A 0.8372 -0.0631 1.0873 0.021 Uiso calc U R 1
H H37B 0.6847 -0.1099 1.077 0.021 Uiso calc U R 1
C C38 0.6690(9) 0.0101(4) 1.06528(18) 0.0182(17) Uani d . . 1
H H38A 0.5564 0.0088 1.0628 0.022 Uiso calc U R 1
H H38B 0.6984 0.0595 1.0767 0.022 Uiso calc U R 1
C C39 0.7372(10) 0.0088(5) 1.03041(18) 0.0199(18) Uani d . . 1
H H39A 0.7072 -0.0408 1.0192 0.024 Uiso calc U R 1
H H39B 0.8498 0.0091 1.0331 0.024 Uiso calc U R 1
C C40 0.6869(9) 0.0785(4) 1.00765(19) 0.0194(17) Uani d . . 1
H H40A 0.7119 0.1282 1.0193 0.023 Uiso calc U R 1
H H40B 0.575 0.0765 1.0038 0.023 Uiso calc U R 1
C C41 0.7640(9) 0.0785(4) 0.97322(18) 0.0184(17) Uani d . . 1
H H41A 0.8759 0.0768 0.9772 0.022 Uiso calc U R 1
H H41B 0.7335 0.0303 0.961 0.022 Uiso calc U R 1
C C42 0.7235(9) 0.1505(5) 0.95089(18) 0.0178(17) Uani d . . 1
H H42A 0.7388 0.1992 0.964 0.021 Uiso calc U R 1
H H42B 0.6148 0.1477 0.9436 0.021 Uiso calc U R 1
C C43 0.8236(9) 0.1537(4) 0.91979(18) 0.0188(17) Uani d . . 1
H H43A 0.9319 0.1581 0.9273 0.023 Uiso calc U R 1
H H43B 0.8114 0.1039 0.9074 0.023 Uiso calc U R 1
C C44 0.7837(9) 0.2226(5) 0.89602(19) 0.0202(18) Uani d . . 1
H H44A 0.795 0.2723 0.9086 0.024 Uiso calc U R 1
H H44B 0.6755 0.2179 0.8885 0.024 Uiso calc U R 1
N N2 0.5487(7) 0.1949(4) 1.20578(15) 0.0166(14) Uani d . . 1
N N3 0.7266(7) 0.0683(4) 1.21637(15) 0.0149(14) Uani d . . 1
N N4 0.5664(7) 0.3012(3) 0.79159(14) 0.0122(13) Uani d . . 1
N N5 0.7345(7) 0.4290(4) 0.77958(15) 0.0158(14) Uani d . . 1
O O1 0.4915(6) 0.1515(3) 1.13382(12) 0.0165(11) Uani d . . 1
O O2 0.7218(6) 0.0220(3) 1.14490(12) 0.0173(12) Uani d . . 1
O O3 0.8332(6) 0.1926(3) 1.15642(12) 0.0174(12) Uani d . . 1
O O4 0.8150(7) 0.3405(3) 1.16360(13) 0.0255(13) Uani d . . 1
H H4A 0.8291 0.3837 1.1543 0.038 Uiso calc U R 1
O O5 1.0285(6) 0.2819(3) 1.12950(13) 0.0174(12) Uani d . . 1
O O6 0.2075(6) 0.1632(3) 1.14530(13) 0.0214(12) Uani d . D 1
O O7 0.3013(6) 0.0410(3) 1.11786(14) 0.0206(12) Uani d . . 1
O O8 0.4877(6) -0.0659(3) 1.13064(15) 0.0225(13) Uani d . D 1
O O9 0.7297(6) -0.1276(3) 1.15002(13) 0.0209(12) Uani d . D 1
O O10 1.0705(6) 0.2211(3) 0.87082(12) 0.0171(12) Uani d . . 1
O O11 0.8539(6) 0.1553(3) 0.83602(13) 0.0191(12) Uani d . D 1
O O12 0.8656(6) 0.3036(3) 0.83982(13) 0.0181(12) Uani d . . 1
O O13 0.5356(6) 0.3518(3) 0.86118(12) 0.0151(11) Uani d . . 1
O O14 0.2457(6) 0.3353(3) 0.85063(13) 0.0211(12) Uani d . . 1
H H14A 0.2004 0.2989 0.8601 0.032 Uiso calc U R 1
O O15 0.3467(6) 0.4571(3) 0.87952(13) 0.0194(12) Uani d . . 1
O O16 0.7732(6) 0.4754(3) 0.85206(12) 0.0184(12) Uani d . . 1
O O17 0.7672(6) 0.6254(3) 0.84674(13) 0.0204(12) Uani d . D 1
O O18 0.5260(6) 0.5580(3) 0.85791(14) 0.0209(12) Uani d . . 1
H H18A 0.4835 0.5178 0.865 0.031 Uiso calc U R 1
O O19 0.0866(7) 0.5178(3) 0.84921(17) 0.0309(15) Uani d . D 1
O O21 0.9570(7) 0.0149(3) 0.85473(17) 0.0309(15) Uani d . D 1
P P1 0.6636(2) -0.05477(11) 1.12996(5) 0.0151(4) Uani d . . 1
P P2 0.3319(2) 0.13043(12) 1.12111(5) 0.0151(4) Uani d . . 1
P P3 0.8600(2) 0.27118(11) 1.13917(5) 0.0134(4) Uani d . . 1
P P4 0.7031(2) 0.55137(11) 0.86459(5) 0.0151(4) Uani d . . 1
P P5 0.3794(2) 0.36870(12) 0.87502(5) 0.0148(4) Uani d . . 1
P P6 0.8999(2) 0.22803(11) 0.85959(5) 0.0133(4) Uani d . . 1
Zn Zn1 0.65911(10) 0.12471(5) 1.16867(2) 0.0131(2) Uani d . . 1
Zn Zn2 0.69312(10) 0.37451(5) 0.82756(2) 0.0131(2) Uani d . . 1
H H1W 0.148(6) 0.485(3) 0.8585(18) 0.02 Uiso d U D 1
H H2W -0.003(4) 0.499(4) 0.8509(19) 0.02 Uiso d U D 1
H H3W 0.891(5) -0.017(3) 0.8619(19) 0.02 Uiso d U D 1
H H4W 1.042(4) -0.009(4) 0.8554(19) 0.02 Uiso d U D 1
H H6W 0.135(6) 0.196(4) 1.145(2) 0.02 Uiso d U D 1
H H8W 0.411(6) -0.035(4) 1.1276(19) 0.02 Uiso d U D 1
H H9W 0.806(6) -0.156(4) 1.1452(19) 0.02 Uiso d U D 1
H H11W 0.898(8) 0.117(3) 0.8462(18) 0.02 Uiso d U D 1
H H17W 0.847(6) 0.654(4) 0.850(2) 0.02 Uiso d U D 1

loop_
_atom_site_aniso_label
_atom_site_aniso_U_11
_atom_site_aniso_U_22
_atom_site_aniso_U_33
_atom_site_aniso_U_12
_atom_site_aniso_U_13
_atom_site_aniso_U_23
C1 0.018(4) 0.019(4) 0.013(4) -0.003(3) -0.001(3) -0.001(3)
C2 0.016(4) 0.012(4) 0.035(5) -0.002(3) -0.006(3) 0.003(3)
C3 0.018(4) 0.025(5) 0.017(4) -0.008(4) -0.011(3) 0.006(3)
C4 0.021(4) 0.025(5) 0.014(4) -0.012(4) 0.001(3) -0.001(3)
C5 0.009(4) 0.017(4) 0.015(4) -0.009(3) 0.000(3) -0.002(3)
C6 0.014(4) 0.012(4) 0.017(4) -0.010(3) 0.004(3) -0.003(3)
C7 0.019(4) 0.023(4) 0.013(4) -0.007(3) 0.007(3) 0.000(3)
C8 0.018(4) 0.016(4) 0.020(4) 0.001(3) 0.008(3) -0.007(3)
C9 0.015(4) 0.018(4) 0.027(4) 0.000(3) 0.001(3) -0.005(3)
C10 0.020(4) 0.016(4) 0.022(4) -0.002(3) 0.001(3) 0.000(3)
C11 0.018(4) 0.018(4) 0.016(4) 0.002(3) 0.003(3) -0.002(3)
C12 0.017(4) 0.010(4) 0.029(5) 0.001(3) 0.008(4) -0.004(3)
C13 0.014(4) 0.016(4) 0.031(5) 0.008(3) -0.005(4) -0.013(3)
C14 0.024(5) 0.016(4) 0.015(4) 0.001(3) -0.001(3) -0.004(3)
C15 0.011(4) 0.014(4) 0.021(4) 0.004(3) 0.000(3) -0.003(3)
C16 0.012(4) 0.013(4) 0.016(4) 0.006(3) 0.002(3) 0.000(3)
C17 0.032(5) 0.021(4) 0.018(4) 0.006(4) 0.003(4) 0.004(3)
C18 0.025(5) 0.025(5) 0.020(4) 0.009(4) 0.004(4) 0.007(4)
C19 0.025(5) 0.017(4) 0.023(4) -0.005(4) 0.002(4) 0.007(3)
C20 0.021(4) 0.014(4) 0.024(4) 0.002(3) 0.002(3) 0.000(3)
C21 0.019(4) 0.019(4) 0.015(4) -0.005(3) -0.001(3) 0.005(3)
C22 0.019(4) 0.017(4) 0.020(4) 0.000(3) 0.004(3) 0.000(3)
C23 0.015(4) 0.020(4) 0.020(4) 0.003(3) 0.002(3) 0.002(3)
C24 0.028(5) 0.012(4) 0.018(4) -0.002(3) 0.003(3) 0.001(3)
C25 0.018(4) 0.018(4) 0.014(4) -0.005(3) 0.003(3) 0.005(3)
C26 0.034(5) 0.014(4) 0.020(4) 0.001(4) -0.001(4) 0.001(3)
C27 0.019(4) 0.017(4) 0.021(4) -0.003(3) -0.003(3) 0.004(3)
C28 0.032(5) 0.012(4) 0.019(4) -0.005(4) 0.003(4) 0.001(3)
C29 0.023(4) 0.019(4) 0.016(4) -0.005(3) 0.005(3) 0.003(3)
C30 0.020(4) 0.020(4) 0.022(4) -0.002(3) -0.001(3) -0.004(3)
C31 0.019(4) 0.027(5) 0.016(4) -0.008(4) -0.004(3) 0.000(3)
C32 0.025(5) 0.016(4) 0.019(4) 0.007(3) 0.003(3) -0.002(3)
C33 0.015(4) 0.030(5) 0.017(4) 0.004(4) 0.004(3) -0.001(3)
C34 0.020(4) 0.023(4) 0.018(4) 0.003(4) 0.002(3) -0.003(3)
C35 0.016(4) 0.020(4) 0.017(4) -0.004(3) 0.002(3) 0.000(3)
C36 0.018(4) 0.019(4) 0.016(4) -0.003(3) 0.002(3) 0.001(3)
C37 0.024(4) 0.006(4) 0.023(4) -0.001(3) -0.001(3) 0.002(3)
C38 0.025(5) 0.014(4) 0.016(4) 0.005(3) 0.006(3) 0.003(3)
C39 0.029(5) 0.017(4) 0.014(4) -0.001(4) 0.000(3) 0.005(3)
C40 0.021(4) 0.015(4) 0.022(4) 0.003(3) 0.004(3) 0.003(3)
C41 0.023(4) 0.016(4) 0.017(4) 0.002(3) -0.001(3) 0.001(3)
C42 0.014(4) 0.020(4) 0.019(4) -0.001(3) 0.000(3) 0.004(3)
C43 0.024(5) 0.015(4) 0.017(4) 0.001(3) 0.001(3) 0.001(3)
C44 0.019(4) 0.018(4) 0.024(4) 0.002(3) 0.002(3) 0.006(3)
N2 0.020(4) 0.013(3) 0.017(3) 0.001(3) 0.005(3) 0.000(3)
N3 0.013(3) 0.011(3) 0.021(3) -0.003(3) 0.001(3) 0.002(3)
N4 0.010(3) 0.012(3) 0.014(3) 0.001(3) 0.001(3) 0.000(3)
N5 0.018(3) 0.014(3) 0.016(3) 0.003(3) 0.003(3) 0.001(3)
O1 0.015(3) 0.014(3) 0.021(3) 0.001(2) -0.002(2) 0.004(2)
O2 0.018(3) 0.017(3) 0.018(3) 0.003(2) 0.002(2) -0.002(2)
O3 0.016(3) 0.014(3) 0.022(3) -0.004(2) -0.002(2) 0.011(2)
O4 0.044(4) 0.014(3) 0.019(3) 0.005(3) 0.009(3) 0.005(2)
O5 0.017(3) 0.012(3) 0.023(3) 0.001(2) 0.003(2) 0.004(2)
O6 0.022(3) 0.023(3) 0.020(3) 0.011(2) 0.003(2) 0.008(2)
O7 0.017(3) 0.013(3) 0.032(3) -0.002(2) 0.001(2) 0.000(2)
O8 0.013(3) 0.013(3) 0.042(4) 0.002(2) 0.003(3) 0.003(3)
O9 0.028(3) 0.010(3) 0.026(3) 0.007(2) 0.008(3) 0.007(2)
O10 0.021(3) 0.010(3) 0.020(3) 0.001(2) -0.001(2) 0.000(2)
O11 0.026(3) 0.012(3) 0.018(3) -0.002(2) -0.008(2) 0.001(2)
O12 0.020(3) 0.012(3) 0.023(3) 0.006(2) 0.002(2) 0.007(2)
O13 0.017(3) 0.007(3) 0.022(3) 0.002(2) 0.002(2) 0.000(2)
O14 0.026(3) 0.017(3) 0.020(3) -0.006(2) 0.003(2) 0.006(2)
O15 0.022(3) 0.011(3) 0.026(3) 0.003(2) 0.004(2) -0.001(2)
O16 0.027(3) 0.013(3) 0.015(3) -0.002(2) -0.001(2) -0.003(2)
O17 0.028(3) 0.010(3) 0.023(3) -0.009(2) -0.006(2) 0.008(2)
O18 0.021(3) 0.013(3) 0.029(3) 0.001(2) 0.004(3) 0.009(2)
O19 0.011(3) 0.024(3) 0.056(4) -0.002(3) -0.011(3) 0.008(3)
O21 0.018(3) 0.021(3) 0.055(4) 0.000(3) 0.007(3) 0.006(3)
P1 0.0201(11) 0.0097(10) 0.0157(10) 0.0025(8) 0.0026(8) 0.0020(8)
P2 0.0147(10) 0.0120(10) 0.0184(10) -0.0002(8) 0.0003(8) 0.0017(8)
P3 0.0148(10) 0.0110(10) 0.0144(10) -0.0015(8) -0.0008(8) 0.0022(8)
P4 0.0207(11) 0.0094(10) 0.0153(10) -0.0021(8) -0.0007(8) 0.0016(8)
P5 0.0173(10) 0.0122(10) 0.0151(9) 0.0003(8) 0.0026(8) 0.0001(8)
P6 0.0153(11) 0.0101(10) 0.0145(9) 0.0003(8) -0.0002(8) 0.0020(8)
Zn1 0.0153(5) 0.0095(4) 0.0144(4) -0.0006(4) 0.0007(3) 0.0009(4)
Zn2 0.0151(5) 0.0106(4) 0.0135(4) -0.0001(4) 0.0004(3) 0.0004(4)

loop_
_atom_type_symbol
_atom_type_description
_atom_type_scat_dispersion_real
_atom_type_scat_dispersion_imag
_atom_type_scat_source
C C 0.0033 0.0016 'International Tables Vol C Tables 4.2.6.8 and 6.1.1.4'
H H 0.0000 0.0000 'International Tables Vol C Tables 4.2.6.8 and 6.1.1.4'
O O 0.0106 0.0060 'International Tables Vol C Tables 4.2.6.8 and 6.1.1.4'
P P 0.1023 0.0942 'International Tables Vol C Tables 4.2.6.8 and 6.1.1.4'
Zn Zn 0.2839 1.4301 'International Tables Vol C Tables 4.2.6.8 and 6.1.1.4'
N N 0.0061 0.0033 'International Tables Vol C Tables 4.2.6.8 and 6.1.1.4'

loop_
_geom_angle_atom_site_label_1
_geom_angle_atom_site_label_2
_geom_angle_atom_site_label_3
_geom_angle
N3 C1 C2 122.9(7)
C3 C2 C1 119.7(8)
C2 C3 C4 118.0(7)
C5 C4 C3 119.7(7)
N3 C5 C4 122.1(7)
N3 C5 C6 114.3(6)
C4 C5 C6 123.6(7)
N2 C6 C7 121.0(7)
N2 C6 C5 116.2(6)
C7 C6 C5 122.9(7)
C8 C7 C6 119.5(7)
C9 C8 C7 118.5(7)
C8 C9 C10 120.1(7)
N2 C10 C9 121.4(7)
N4 C11 C12 121.3(7)
C11 C12 C13 119.8(7)
C12 C13 C14 118.8(7)
C15 C14 C13 119.3(7)
N4 C15 C14 121.3(7)
N4 C15 C16 114.9(6)
C14 C15 C16 123.8(7)
N5 C16 C17 122.1(7)
N5 C16 C15 115.7(6)
C17 C16 C15 122.2(7)
C18 C17 C16 118.8(8)
C19 C18 C17 118.8(7)
C18 C19 C20 119.0(8)
N5 C20 C19 123.0(8)
C22 C21 P3 114.5(5)
C21 C22 C23 113.8(6)
C24 C23 C22 111.8(6)
C25 C24 C23 114.0(6)
C26 C25 C24 112.8(6)
C25 C26 C27 113.1(6)
C28 C27 C26 112.5(6)
C27 C28 P4 112.6(5)
C30 C29 P2 114.4(5)
C31 C30 C29 113.8(6)
C30 C31 C32 113.7(6)
C33 C32 C31 114.1(6)
C34 C33 C32 113.7(6)
C33 C34 C35 113.8(6)
C34 C35 C36 111.1(6)
C35 C36 P5 115.4(5)
C38 C37 P1 113.0(5)
C39 C38 C37 112.1(6)
C38 C39 C40 114.3(6)
C39 C40 C41 113.5(6)
C42 C41 C40 114.5(6)
C41 C42 C43 111.6(6)
C44 C43 C42 113.7(6)
C43 C44 P6 114.6(5)
C10 N2 C6 119.5(6)
C10 N2 Zn1 123.5(5)
C6 N2 Zn1 117.0(5)
C1 N3 C5 117.6(6)
C1 N3 Zn1 125.7(5)
C5 N3 Zn1 116.6(5)
C11 N4 C15 119.5(6)
C11 N4 Zn2 123.5(5)
C15 N4 Zn2 116.9(5)
C20 N5 C16 118.2(6)
C20 N5 Zn2 125.2(5)
C16 N5 Zn2 116.5(5)
P2 O1 Zn1 144.0(3)
P1 O2 Zn1 144.7(3)
P3 O3 Zn1 138.8(3)
P6 O12 Zn2 140.5(3)
P5 O13 Zn2 149.3(3)
P4 O16 Zn2 136.1(3)
O2 P1 O8 114.6(3)
O2 P1 O9 111.4(3)
O8 P1 O9 103.9(3)
O2 P1 C37 108.3(3)
O8 P1 C37 109.7(4)
O9 P1 C37 108.8(3)
O1 P2 O7 114.6(3)
O1 P2 O6 111.0(3)
O7 P2 O6 106.0(3)
O1 P2 C29 109.6(3)
O7 P2 C29 108.2(3)
O6 P2 C29 107.2(3)
O3 P3 O5 112.4(3)
O3 P3 O4 108.8(3)
O5 P3 O4 109.1(3)
O3 P3 C21 110.7(3)
O5 P3 C21 108.1(3)
O4 P3 C21 107.6(3)
O16 P4 O17 112.1(3)
O16 P4 O18 114.4(3)
O17 P4 O18 103.5(3)
O16 P4 C28 108.8(3)
O17 P4 C28 108.3(3)
O18 P4 C28 109.5(4)
O13 P5 O15 113.6(3)
O13 P5 O14 110.9(3)
O15 P5 O14 106.4(3)
O13 P5 C36 108.1(3)
O15 P5 C36 110.1(3)
O14 P5 C36 107.6(3)
O12 P6 O10 112.4(3)
O12 P6 O11 107.6(3)
O10 P6 O11 109.3(3)
O12 P6 C44 110.7(3)
O10 P6 C44 109.1(3)
O11 P6 C44 107.5(4)
O3 Zn1 O1 103.8(2)
O3 Zn1 O2 99.0(2)
O1 Zn1 O2 94.0(2)
O3 Zn1 N2 102.5(2)
O1 Zn1 N2 91.1(2)
O2 Zn1 N2 156.0(2)
O3 Zn1 N3 106.6(2)
O1 Zn1 N3 148.8(2)
O2 Zn1 N3 88.0(2)
N2 Zn1 N3 75.8(2)
O12 Zn2 O13 104.7(2)
O12 Zn2 O16 98.3(2)
O13 Zn2 O16 94.0(2)
O12 Zn2 N4 100.4(2)
O13 Zn2 N4 89.4(2)
O16 Zn2 N4 159.5(2)
O12 Zn2 N5 109.1(2)
O13 Zn2 N5 145.0(2)
O16 Zn2 N5 90.1(2)
N4 Zn2 N5 75.9(2)

loop_
_geom_bond_atom_site_label_1
_geom_bond_atom_site_label_2
_geom_bond_distance
C1 N3 1.341(10)
C1 C2 1.377(10)
C2 C3 1.365(11)
C3 C4 1.392(11)
C4 C5 1.376(10)
C5 N3 1.349(9)
C5 C6 1.487(11)
C6 N2 1.343(9)
C6 C7 1.391(10)
C7 C8 1.382(11)
C8 C9 1.365(11)
C9 C10 1.378(11)
C10 N2 1.339(10)
C11 N4 1.342(9)
C11 C12 1.370(11)
C12 C13 1.376(11)
C13 C14 1.381(11)
C14 C15 1.374(10)
C15 N4 1.347(9)
C15 C16 1.483(10)
C16 N5 1.343(9)
C16 C17 1.390(10)
C17 C18 1.387(12)
C18 C19 1.372(11)
C19 C20 1.380(11)
C20 N5 1.332(10)
C21 C22 1.516(10)
C21 P3 1.797(7)
C22 C23 1.534(10)
C23 C24 1.525(10)
C24 C25 1.524(10)
C25 C26 1.521(10)
C26 C27 1.530(10)
C27 C28 1.527(10)
C28 P4 1.796(8)
C29 C30 1.539(11)
C29 P2 1.787(7)
C30 C31 1.506(10)
C31 C32 1.538(11)
C32 C33 1.519(10)
C33 C34 1.516(10)
C34 C35 1.521(10)
C35 C36 1.522(10)
C36 P5 1.789(7)
C37 C38 1.530(10)
C37 P1 1.790(8)
C38 C39 1.516(10)
C39 C40 1.523(10)
C40 C41 1.533(10)
C41 C42 1.523(10)
C42 C43 1.526(10)
C43 C44 1.516(10)
C44 P6 1.784(8)
N2 Zn1 2.127(6)
N3 Zn1 2.163(6)
N4 Zn2 2.140(6)
N5 Zn2 2.141(6)
O1 P2 1.486(5)
O1 Zn1 2.004(5)
O2 P1 1.491(5)
O2 Zn1 2.038(5)
O3 P3 1.500(5)
O3 Zn1 1.955(5)
O4 P3 1.564(5)
O5 P3 1.524(5)
O6 P2 1.560(6)
O7 P2 1.522(5)
O8 P1 1.526(6)
O9 P1 1.548(5)
O10 P6 1.521(6)
O11 P6 1.571(5)
O12 P6 1.507(5)
O12 Zn2 1.945(5)
O13 P5 1.497(5)
O13 Zn2 1.969(5)
O14 P5 1.574(5)
O15 P5 1.516(5)
O16 P4 1.498(5)
O16 Zn2 2.049(5)
O17 P4 1.536(5)
O18 P4 1.541(6)

loop_
_geom_hbond_atom_site_label_D
_geom_hbond_atom_site_label_H
_geom_hbond_atom_site_label_A
_geom_hbond_site_symmetry_A
_geom_hbond_distance_DH
_geom_hbond_distance_HA
_geom_hbond_distance_DA
_geom_hbond_angle_DHA
C1 H1 O2 . 0.93 2.55 3.068(9) 115.5
C4 H4 O14 4_666 0.93 2.48 3.286(9) 145.7
C7 H7 O12 4_566 0.93 2.53 3.263(9) 136.4
C9 H9 O17 3_667 0.93 2.65 3.248(9) 122.5
C10 H10 O17 3_667 0.93 2.61 3.228(9) 124.7
C11 H11 O9 3_657 0.93 2.63 3.278(9) 126.9
C14 H14 O3 4_565 0.93 2.54 3.321(9) 141.6
C17 H17 O6 4_665 0.93 2.43 3.227(10) 144.3
C20 H20 O16 . 0.93 2.56 3.096(9) 117.4
C21 H21B O1 . 0.97 2.65 3.314(9) 126.0
C35 H35B O10 1_455 0.97 2.61 3.384(9) 136.6
O4 H4A O19 3_667 0.82 1.81 2.572(8) 154.6
O14 H14A O10 1_455 0.82 1.78 2.576(7) 164.9
O18 H18A O15 . 0.82 1.67 2.460(7) 160.7
O19 H1W O15 . 0.84(2) 1.93(3) 2.694(8) 152.(7)
O21 H3W O6 3_657 0.84(2) 2.60(5) 3.296(8) 141.(6)
O21 H3W O7 3_657 0.84(2) 1.90(3) 2.677(8) 153.(6)
O21 H4W O2 3_757 0.84(2) 2.04(3) 2.832(8) 157.(6)
O6 H6W O5 1_455 0.83(2) 1.79(4) 2.574(7) 156.(8)
O8 H8W O7 . 0.85(2) 1.62(3) 2.441(7) 164.(8)
O9 H9W O10 3_757 0.83(2) 1.67(3) 2.486(7) 167.(8)
O11 H11W O21 . 0.84(2) 1.81(4) 2.605(8) 158.(8)
O17 H17W O5 3_767 0.84(2) 1.69(4) 2.498(7) 158.(8)
O19 H2W O16 1_455 0.84(2) 1.97(2) 2.795(8) 169.(7)

loop_
_geom_torsion_atom_site_label_1
_geom_torsion_atom_site_label_2
_geom_torsion_atom_site_label_3
_geom_torsion_atom_site_label_4
_geom_torsion
N3 C1 C2 C3 0.3(12)
C1 C2 C3 C4 -0.4(12)
C2 C3 C4 C5 -0.1(11)
C3 C4 C5 N3 0.6(11)
C3 C4 C5 C6 -179.7(7)
N3 C5 C6 N2 -1.9(9)
C4 C5 C6 N2 178.3(7)
N3 C5 C6 C7 177.4(7)
C4 C5 C6 C7 -2.4(11)
N2 C6 C7 C8 0.0(11)
C5 C6 C7 C8 -179.3(7)
C6 C7 C8 C9 0.2(11)
C7 C8 C9 C10 -1.0(11)
C8 C9 C10 N2 1.7(12)
N4 C11 C12 C13 -0.9(11)
C11 C12 C13 C14 0.8(11)
C12 C13 C14 C15 -0.5(11)
C13 C14 C15 N4 0.3(11)
C13 C14 C15 C16 -178.4(7)
N4 C15 C16 N5 -3.4(9)
C14 C15 C16 N5 175.4(7)
N4 C15 C16 C17 177.0(7)
C14 C15 C16 C17 -4.3(11)
N5 C16 C17 C18 -0.6(11)
C15 C16 C17 C18 179.0(7)
C16 C17 C18 C19 0.7(11)
C17 C18 C19 C20 -0.3(12)
C18 C19 C20 N5 -0.1(12)
P3 C21 C22 C23 167.2(5)
C21 C22 C23 C24 -173.7(7)
C22 C23 C24 C25 171.7(6)
C23 C24 C25 C26 -173.7(7)
C24 C25 C26 C27 177.9(7)
C25 C26 C27 C28 -178.7(7)
C26 C27 C28 P4 175.9(6)
P2 C29 C30 C31 -173.6(6)
C29 C30 C31 C32 -66.9(9)
C30 C31 C32 C33 177.6(7)
C31 C32 C33 C34 -66.0(10)
C32 C33 C34 C35 -171.0(7)
C33 C34 C35 C36 -178.8(7)
C34 C35 C36 P5 -177.2(5)
P1 C37 C38 C39 173.3(6)
C37 C38 C39 C40 -179.5(7)
C38 C39 C40 C41 176.9(7)
C39 C40 C41 C42 -176.3(7)
C40 C41 C42 C43 170.8(7)
C41 C42 C43 C44 177.8(7)
C42 C43 C44 P6 179.6(5)
C9 C10 N2 C6 -1.5(11)
C9 C10 N2 Zn1 178.3(6)
C7 C6 N2 C10 0.6(11)
C5 C6 N2 C10 180.0(6)
C7 C6 N2 Zn1 -179.1(5)
C5 C6 N2 Zn1 0.2(8)
C2 C1 N3 C5 0.2(11)
C2 C1 N3 Zn1 176.8(6)
C4 C5 N3 C1 -0.6(10)
C6 C5 N3 C1 179.6(6)
C4 C5 N3 Zn1 -177.6(5)
C6 C5 N3 Zn1 2.7(8)
C12 C11 N4 C15 0.7(10)
C12 C11 N4 Zn2 177.8(5)
C14 C15 N4 C11 -0.4(10)
C16 C15 N4 C11 178.4(6)
C14 C15 N4 Zn2 -177.7(6)
C16 C15 N4 Zn2 1.1(8)
C19 C20 N5 C16 0.2(11)
C19 C20 N5 Zn2 176.3(6)
C17 C16 N5 C20 0.2(11)
C15 C16 N5 C20 -179.5(6)
C17 C16 N5 Zn2 -176.3(6)
C15 C16 N5 Zn2 4.1(8)
Zn1 O2 P1 O8 2.4(7)
Zn1 O2 P1 O9 -115.2(5)
Zn1 O2 P1 C37 125.2(5)
C38 C37 P1 O2 -57.1(6)
C38 C37 P1 O8 68.7(6)
C38 C37 P1 O9 -178.3(5)
Zn1 O1 P2 O7 -44.5(7)
Zn1 O1 P2 O6 75.5(6)
Zn1 O1 P2 C29 -166.3(5)
C30 C29 P2 O1 175.4(5)
C30 C29 P2 O7 49.8(7)
C30 C29 P2 O6 -64.1(6)
Zn1 O3 P3 O5 -165.4(4)
Zn1 O3 P3 O4 73.7(5)
Zn1 O3 P3 C21 -44.4(6)
C22 C21 P3 O3 -177.7(5)
C22 C21 P3 O5 -54.2(6)
C22 C21 P3 O4 63.5(6)
Zn2 O16 P4 O17 -117.5(4)
Zn2 O16 P4 O18 0.0(6)
Zn2 O16 P4 C28 122.8(5)
C27 C28 P4 O16 -59.4(7)
C27 C28 P4 O17 178.5(6)
C27 C28 P4 O18 66.3(7)
Zn2 O13 P5 O15 -47.2(7)
Zn2 O13 P5 O14 72.6(7)
Zn2 O13 P5 C36 -169.7(6)
C35 C36 P5 O13 173.6(5)
C35 C36 P5 O15 49.0(7)
C35 C36 P5 O14 -66.6(6)
Zn2 O12 P6 O10 -157.2(5)
Zn2 O12 P6 O11 82.3(6)
Zn2 O12 P6 C44 -34.9(6)
C43 C44 P6 O12 -173.0(5)
C43 C44 P6 O10 -48.8(7)
C43 C44 P6 O11 69.6(6)
